data_7241940
loop_
_publ_author_name
'Hull, Katherine L.'
'Schipper, Desmond E.'
'Oliver, Allen G.'

_publ_section_title
;
 Synthesis and structural characterization of CO2-soluble oxidizers
 [Bu4N]BrO3 and [Bu4N]ClO3 and their dissolution in cosolvent-modified CO2
 for reservoir applications
;
_journal_issue 73
_journal_name_full 'RSC Advances'
_journal_page_first 44973
_journal_page_last 44980
_journal_paper_doi 10.1039/D0RA09563J
_journal_volume 10
_journal_year 2020
_chemical_formula_moiety 'C16 H36 N, Cl O3'
_chemical_formula_sum 'C16 H36 Cl N O3'
_chemical_formula_weight 325.91
_space_group_crystal_system monoclinic
_space_group_IT_number 14
_space_group_name_Hall '-P 2yn'
_space_group_name_H-M_alt 'P 1 21/n 1'
_atom_sites_solution_hydrogens geom
_atom_sites_solution_primary dual
_atom_sites_solution_secondary difmap
_audit_creation_method SHELXL-2018/3
_audit_update_record
;
2020-10-20 deposited with the CCDC.	2020-12-01 downloaded from the CCDC.
;
_cell_angle_alpha 90
_cell_angle_beta 114.010(2)
_cell_angle_gamma 90
_cell_formula_units_Z 8
_cell_length_a 12.0476(16)
_cell_length_b 24.535(3)
_cell_length_c 14.501(2)
_cell_measurement_reflns_used 9854
_cell_measurement_temperature 120(2)
_cell_measurement_theta_max 28.20
_cell_measurement_theta_min 2.26
_cell_volume 3915.4(9)
_computing_cell_refinement 'Bruker SAINT (Bruker, 2015)'
_computing_data_collection 'Bruker APEX-3 (Bruker, 2015)'
_computing_data_reduction 'Bruker SAINT (Bruker, 2015)'
_computing_molecular_graphics 'Bruker XP (Bruker, 2015)'
_computing_publication_material 'CIFTAB (Sheldrick, 2008)'
_computing_structure_refinement 'SHELXL-2018/3 (Sheldrick, 2015)'
_computing_structure_solution 'SHELXT-2018/2 (Sheldrick, 2015)'
_diffrn_ambient_temperature 120(2)
_diffrn_detector_area_resol_mean 8.33
_diffrn_measured_fraction_theta_full 1.000
_diffrn_measured_fraction_theta_max 0.997
_diffrn_measurement_device_type 'Bruker APEX-II'
_diffrn_measurement_method 'combination of \w and \f-scans '
_diffrn_radiation_type MoK\a
_diffrn_radiation_wavelength 0.71073
_diffrn_reflns_av_R_equivalents 0.0341
_diffrn_reflns_av_unetI/netI 0.0203
_diffrn_reflns_Laue_measured_fraction_full 1.000
_diffrn_reflns_Laue_measured_fraction_max 0.997
_diffrn_reflns_limit_h_max 16
_diffrn_reflns_limit_h_min -16
_diffrn_reflns_limit_k_max 32
_diffrn_reflns_limit_k_min -32
_diffrn_reflns_limit_l_max 19
_diffrn_reflns_limit_l_min -19
_diffrn_reflns_number 75236
_diffrn_reflns_point_group_measured_fraction_full 1.000
_diffrn_reflns_point_group_measured_fraction_max 0.997
_diffrn_reflns_theta_full 25.242
_diffrn_reflns_theta_max 28.349
_diffrn_reflns_theta_min 1.660
_diffrn_source 'fine-focus sealed tube'
_exptl_absorpt_coefficient_mu 0.205
_exptl_absorpt_correction_T_max 0.7844
_exptl_absorpt_correction_T_min 0.7012
_exptl_absorpt_correction_type numerical
_exptl_absorpt_process_details 'SADABS (Krause et al., 2015)'
_exptl_crystal_colour colorless
_exptl_crystal_density_diffrn 1.106
_exptl_crystal_description block
_exptl_crystal_F_000 1440
_exptl_crystal_size_max 0.251
_exptl_crystal_size_mid 0.241
_exptl_crystal_size_min 0.145
_refine_diff_density_max 0.703
_refine_diff_density_min -0.368
_refine_diff_density_rms 0.044
_refine_ls_extinction_method none
_refine_ls_goodness_of_fit_ref 1.025
_refine_ls_hydrogen_treatment constr
_refine_ls_matrix_type full
_refine_ls_number_parameters 443
_refine_ls_number_reflns 9754
_refine_ls_number_restraints 0
_refine_ls_restrained_S_all 1.025
_refine_ls_R_factor_all 0.0602
_refine_ls_R_factor_gt 0.0447
_refine_ls_shift/su_max 0.009
_refine_ls_shift/su_mean 0.000
_refine_ls_structure_factor_coef Fsqd
_refine_ls_weighting_details 'w=1/[\s^2^(Fo^2^)+(0.0524P)^2^+2.0911P] where P=(Fo^2^+2Fc^2^)/3'
_refine_ls_weighting_scheme calc
_refine_ls_wR_factor_gt 0.1113
_refine_ls_wR_factor_ref 0.1210
_reflns_Friedel_coverage 0.000
_reflns_number_gt 7784
_reflns_number_total 9754
_reflns_threshold_expression 'I > 2\s(I)'
_cod_data_source_file d0ra09563j2.cif
_cod_data_source_block cmpd2
_cod_original_sg_symbol_H-M 'P 21/n'
_cod_database_code 7241940
_shelx_shelxl_version_number 2018/3
_shelx_space_group_comment
;
The symmetry employed for this shelxl refinement is uniquely defined
by the following loop, which should always be used as a source of
symmetry information in preference to the above space-group names.
They are only intended as comments.
;
_shelx_estimated_absorpt_t_min 0.950
_shelx_estimated_absorpt_t_max 0.971
_diffrn_source_monochromator 'Bruker TRIUMPH curved-graphite'

loop_
_space_group_symop_operation_xyz
'x, y, z'
'-x+1/2, y+1/2, -z+1/2'
'-x, -y, -z'
'x-1/2, -y-1/2, z-1/2'

loop_
_atom_site_label
_atom_site_type_symbol
_atom_site_fract_x
_atom_site_fract_y
_atom_site_fract_z
_atom_site_U_iso_or_equiv
_atom_site_adp_type
_atom_site_occupancy
_atom_site_site_symmetry_order
_atom_site_calc_flag
_atom_site_refinement_flags_posn
_atom_site_refinement_flags_adp
_atom_site_refinement_flags_occupancy
_atom_site_disorder_assembly
_atom_site_disorder_group
N1 N 0.53506(10) 0.37398(4) 0.45736(8) 0.0200(2) Uani 1 1 d . . . . .
C1 C 0.57001(13) 0.38316(5) 0.56938(10) 0.0215(3) Uani 1 1 d . . . . .
H1A H 0.636929 0.410108 0.593920 0.026 Uiso 1 1 calc R U . . .
H1B H 0.499590 0.399470 0.577877 0.026 Uiso 1 1 calc R U . . .
C2 C 0.60976(14) 0.33285(6) 0.63588(11) 0.0272(3) Uani 1 1 d . . . . .
H2A H 0.678865 0.315272 0.627197 0.033 Uiso 1 1 calc R U . . .
H2B H 0.541994 0.306365 0.615808 0.033 Uiso 1 1 calc R U . . .
C3 C 0.64793(15) 0.34906(6) 0.74689(11) 0.0304(3) Uani 1 1 d . . . . .
H3A H 0.584885 0.373222 0.752050 0.036 Uiso 1 1 calc R U . . .
H3B H 0.651807 0.315837 0.786830 0.036 Uiso 1 1 calc R U . . .
C4 C 0.76956(16) 0.37793(7) 0.79245(13) 0.0389(4) Uani 1 1 d . . . . .
H4A H 0.832373 0.354642 0.786443 0.058 Uiso 1 1 calc R U . . .
H4B H 0.790087 0.385555 0.863876 0.058 Uiso 1 1 calc R U . . .
H4C H 0.764857 0.412260 0.756496 0.058 Uiso 1 1 calc R U . . .
C5 C 0.43957(13) 0.32971(5) 0.41532(11) 0.0240(3) Uani 1 1 d . . . . .
H5A H 0.420059 0.325540 0.342458 0.029 Uiso 1 1 calc R U . . .
H5B H 0.475202 0.294864 0.448666 0.029 Uiso 1 1 calc R U . . .
C6 C 0.32220(13) 0.33914(6) 0.42767(12) 0.0272(3) Uani 1 1 d . . . . .
H6A H 0.278971 0.370941 0.386804 0.033 Uiso 1 1 calc R U . . .
H6B H 0.340070 0.346907 0.499319 0.033 Uiso 1 1 calc R U . . .
C7 C 0.24230(14) 0.28834(6) 0.39322(12) 0.0317(3) Uani 1 1 d . . . . .
H7A H 0.221843 0.281865 0.320733 0.038 Uiso 1 1 calc R U . . .
H7B H 0.288255 0.256336 0.431405 0.038 Uiso 1 1 calc R U . . .
C8 C 0.12546(15) 0.29403(8) 0.40910(14) 0.0402(4) Uani 1 1 d . . . . .
H8A H 0.145218 0.303428 0.479729 0.060 Uiso 1 1 calc R U . . .
H8B H 0.080855 0.259470 0.392689 0.060 Uiso 1 1 calc R U . . .
H8C H 0.075105 0.322859 0.365102 0.060 Uiso 1 1 calc R U . . .
C9 C 0.64311(13) 0.35505(5) 0.43700(11) 0.0230(3) Uani 1 1 d . . . . .
H9A H 0.666768 0.318202 0.466244 0.028 Uiso 1 1 calc R U . . .
H9B H 0.617080 0.351827 0.363074 0.028 Uiso 1 1 calc R U . . .
C10 C 0.75424(13) 0.39156(6) 0.47843(11) 0.0254(3) Uani 1 1 d . . . . .
H10A H 0.798200 0.385456 0.551955 0.031 Uiso 1 1 calc R U . . .
H10B H 0.728756 0.430237 0.467574 0.031 Uiso 1 1 calc R U . . .
C11 C 0.83820(14) 0.37923(6) 0.42572(13) 0.0312(3) Uani 1 1 d . . . . .
H11A H 0.858909 0.339962 0.433035 0.037 Uiso 1 1 calc R U . . .
H11B H 0.795035 0.387227 0.352777 0.037 Uiso 1 1 calc R U . . .
C12 C 0.95401(16) 0.41237(8) 0.46867(16) 0.0433(4) Uani 1 1 d . . . . .
H12A H 0.933800 0.451213 0.465273 0.065 Uiso 1 1 calc R U . . .
H12B H 1.002252 0.405443 0.429393 0.065 Uiso 1 1 calc R U . . .
H12C H 1.001003 0.401907 0.539165 0.065 Uiso 1 1 calc R U . . .
C13 C 0.48670(13) 0.42838(5) 0.40704(10) 0.0217(3) Uani 1 1 d . . . . .
H13A H 0.412320 0.437193 0.417282 0.026 Uiso 1 1 calc R U . . .
H13B H 0.547727 0.456801 0.441915 0.026 Uiso 1 1 calc R U . . .
C14 C 0.45677(15) 0.43165(6) 0.29521(11) 0.0300(3) Uani 1 1 d . . . . .
H14A H 0.402336 0.401204 0.259457 0.036 Uiso 1 1 calc R U . . .
H14B H 0.532207 0.428610 0.283875 0.036 Uiso 1 1 calc R U . . .
C15 C 0.39471(14) 0.48587(6) 0.25429(11) 0.0290(3) Uani 1 1 d . . . . .
H15A H 0.315409 0.486822 0.259672 0.035 Uiso 1 1 calc R U . . .
H15B H 0.445298 0.515803 0.296324 0.035 Uiso 1 1 calc R U . . .
C16 C 0.3744(2) 0.49530(8) 0.14553(14) 0.0547(6) Uani 1 1 d . . . . .
H16A H 0.452667 0.494885 0.139826 0.082 Uiso 1 1 calc R U . . .
H16B H 0.335030 0.530730 0.123095 0.082 Uiso 1 1 calc R U . . .
H16C H 0.322205 0.466413 0.103180 0.082 Uiso 1 1 calc R U . . .
N2 N 0.75536(11) 0.63949(5) 0.11911(9) 0.0237(2) Uani 1 1 d . . . . .
C17 C 0.77222(16) 0.67269(7) 0.21411(12) 0.0262(4) Uani 0.8793(18) 1 d . . P A 1
H17A H 0.723964 0.655263 0.247295 0.031 Uiso 0.8793(18) 1 calc R U P A 1
H17B H 0.858759 0.670749 0.261719 0.031 Uiso 0.8793(18) 1 calc R U P A 1
C18 C 0.73563(18) 0.73247(7) 0.19561(14) 0.0323(4) Uani 0.8793(18) 1 d . . P A 1
H18A H 0.651024 0.735216 0.144283 0.039 Uiso 0.8793(18) 1 calc R U P A 1
H18B H 0.789115 0.751443 0.169163 0.039 Uiso 0.8793(18) 1 calc R U P A 1
C19 C 0.7454(2) 0.76012(8) 0.29353(19) 0.0383(5) Uani 0.8793(18) 1 d . . P A 1
H19A H 0.826628 0.752325 0.347214 0.046 Uiso 0.8793(18) 1 calc R U P A 1
H19B H 0.739037 0.800059 0.282879 0.046 Uiso 0.8793(18) 1 calc R U P A 1
C20 C 0.6497(2) 0.74213(9) 0.32937(15) 0.0398(5) Uani 0.8793(18) 1 d . . P A 1
H20A H 0.568866 0.749802 0.276892 0.060 Uiso 0.8793(18) 1 calc R U P A 1
H20B H 0.660438 0.761986 0.391063 0.060 Uiso 0.8793(18) 1 calc R U P A 1
H20C H 0.657812 0.702914 0.343420 0.060 Uiso 0.8793(18) 1 calc R U P A 1
C21 C 0.78707(15) 0.58089(7) 0.14866(13) 0.0258(3) Uani 0.8793(18) 1 d . . P A 1
H21A H 0.763735 0.559091 0.086111 0.031 Uiso 0.8793(18) 1 calc R U P A 1
H21B H 0.736686 0.568150 0.183913 0.031 Uiso 0.8793(18) 1 calc R U P A 1
C23 C 0.93956(18) 0.50826(8) 0.22988(16) 0.0353(4) Uani 0.8793(18) 1 d . . P A 1
H23A H 0.916616 0.490945 0.162968 0.042 Uiso 0.8793(18) 1 calc R U P A 1
H23B H 0.885290 0.493446 0.259870 0.042 Uiso 0.8793(18) 1 calc R U P A 1
C25 C 0.62275(15) 0.64256(7) 0.04264(12) 0.0263(3) Uani 0.8793(18) 1 d . . P A 1
H25A H 0.605540 0.680398 0.017014 0.032 Uiso 0.8793(18) 1 calc R U P A 1
H25B H 0.612849 0.618763 -0.015324 0.032 Uiso 0.8793(18) 1 calc R U P A 1
C26 C 0.52856(16) 0.62618(8) 0.08242(15) 0.0339(4) Uani 0.8793(18) 1 d . . P A 1
H26A H 0.536837 0.649739 0.140297 0.041 Uiso 0.8793(18) 1 calc R U P A 1
H26B H 0.542883 0.588007 0.106512 0.041 Uiso 0.8793(18) 1 calc R U P A 1
C27 C 0.40005(17) 0.63159(8) -0.00018(14) 0.0354(4) Uani 0.8793(18) 1 d . . P A 1
H27A H 0.341061 0.624999 0.030201 0.042 Uiso 0.8793(18) 1 calc R U P A 1
H27B H 0.388403 0.669521 -0.025676 0.042 Uiso 0.8793(18) 1 calc R U P A 1
C28 C 0.3714(2) 0.59340(11) -0.08842(18) 0.0504(6) Uani 0.8793(18) 1 d . . P A 1
H28A H 0.420604 0.603241 -0.125626 0.076 Uiso 0.8793(18) 1 calc R U P A 1
H28B H 0.285042 0.596263 -0.133303 0.076 Uiso 0.8793(18) 1 calc R U P A 1
H28C H 0.390041 0.555898 -0.063672 0.076 Uiso 0.8793(18) 1 calc R U P A 1
C29 C 0.83466(16) 0.66516(7) 0.07191(13) 0.0277(4) Uani 0.8793(18) 1 d . . P A 1
H29A H 0.801698 0.701703 0.046218 0.033 Uiso 0.8793(18) 1 calc R U P A 1
H29B H 0.917237 0.670349 0.125454 0.033 Uiso 0.8793(18) 1 calc R U P A 1
C30 C 0.84529(19) 0.63328(8) -0.01330(15) 0.0336(4) Uani 0.8793(18) 1 d . . P A 1
H30A H 0.763340 0.626974 -0.067065 0.040 Uiso 0.8793(18) 1 calc R U P A 1
H30B H 0.882819 0.597373 0.011972 0.040 Uiso 0.8793(18) 1 calc R U P A 1
C17A C 0.7534(13) 0.6925(6) 0.1453(11) 0.036(3) Uiso 0.1207(18) 1 d . . P A 2
H17C H 0.695426 0.712411 0.085757 0.043 Uiso 0.1207(18) 1 calc R U P A 2
H17D H 0.835000 0.708301 0.161993 0.043 Uiso 0.1207(18) 1 calc R U P A 2
C18A C 0.7203(12) 0.7023(5) 0.2298(10) 0.030(3) Uiso 0.1207(18) 1 d . . P A 2
H18C H 0.782710 0.686168 0.291714 0.036 Uiso 0.1207(18) 1 calc R U P A 2
H18D H 0.641863 0.684199 0.216576 0.036 Uiso 0.1207(18) 1 calc R U P A 2
C19A C 0.7094(13) 0.7612(6) 0.2461(12) 0.027(3) Uiso 0.1207(18) 1 d . . P A 2
H19C H 0.653257 0.777449 0.181432 0.032 Uiso 0.1207(18) 1 calc R U P A 2
H19D H 0.790041 0.778210 0.264094 0.032 Uiso 0.1207(18) 1 calc R U P A 2
C20A C 0.6641(16) 0.7763(8) 0.3279(13) 0.046(4) Uiso 0.1207(18) 1 d . . P A 2
H20D H 0.577869 0.766898 0.304481 0.069 Uiso 0.1207(18) 1 calc R U P A 2
H20E H 0.674486 0.815582 0.341364 0.069 Uiso 0.1207(18) 1 calc R U P A 2
H20F H 0.710995 0.756208 0.390039 0.069 Uiso 0.1207(18) 1 calc R U P A 2
C21A C 0.8679(11) 0.6075(5) 0.2042(9) 0.026(3) Uiso 0.1207(18) 1 d . . P A 2
H21C H 0.934013 0.634714 0.222144 0.031 Uiso 0.1207(18) 1 calc R U P A 2
H21D H 0.844419 0.607441 0.262169 0.031 Uiso 0.1207(18) 1 calc R U P A 2
C23A C 1.0030(14) 0.5280(6) 0.2824(12) 0.036(3) Uiso 0.1207(18) 1 d . . P A 2
H23C H 1.056426 0.553006 0.335549 0.044 Uiso 0.1207(18) 1 calc R U P A 2
H23D H 0.949202 0.512145 0.311821 0.044 Uiso 0.1207(18) 1 calc R U P A 2
C25A C 0.6503(13) 0.6011(6) 0.1017(11) 0.036(3) Uiso 0.1207(18) 1 d . . P A 2
H25C H 0.665720 0.565775 0.076157 0.044 Uiso 0.1207(18) 1 calc R U P A 2
H25D H 0.642927 0.594456 0.166281 0.044 Uiso 0.1207(18) 1 calc R U P A 2
C26A C 0.5370(13) 0.6247(6) 0.0284(13) 0.037(3) Uiso 0.1207(18) 1 d . . P A 2
H26C H 0.542410 0.629267 -0.037496 0.045 Uiso 0.1207(18) 1 calc R U P A 2
H26D H 0.524060 0.661084 0.051887 0.045 Uiso 0.1207(18) 1 calc R U P A 2
C27A C 0.4286(15) 0.5870(7) 0.0157(13) 0.047(4) Uiso 0.1207(18) 1 d . . P A 2
H27C H 0.443108 0.550819 -0.007563 0.056 Uiso 0.1207(18) 1 calc R U P A 2
H27D H 0.426016 0.581972 0.082526 0.056 Uiso 0.1207(18) 1 calc R U P A 2
C29A C 0.7873(15) 0.6322(7) 0.0225(12) 0.043(4) Uiso 0.1207(18) 1 d . . P A 2
H29C H 0.792621 0.592643 0.011339 0.052 Uiso 0.1207(18) 1 calc R U P A 2
H29D H 0.718114 0.646584 -0.037098 0.052 Uiso 0.1207(18) 1 calc R U P A 2
C28A C 0.306(2) 0.6077(10) -0.0575(17) 0.070(6) Uiso 0.1207(18) 1 d . . P A 2
H28D H 0.296142 0.645687 -0.041279 0.106 Uiso 0.1207(18) 1 calc R U P A 2
H28E H 0.241882 0.585329 -0.052208 0.106 Uiso 0.1207(18) 1 calc R U P A 2
H28F H 0.301789 0.605685 -0.126436 0.106 Uiso 0.1207(18) 1 calc R U P A 2
C30A C 0.9003(19) 0.6582(9) 0.0249(16) 0.059(5) Uiso 0.1207(18) 1 d . . P A 2
H30C H 0.904437 0.694982 0.054299 0.070 Uiso 0.1207(18) 1 calc R U P A 2
H30D H 0.969300 0.637224 0.073953 0.070 Uiso 0.1207(18) 1 calc R U P A 2
C22 C 0.91825(16) 0.56866(8) 0.21507(14) 0.0412(4) Uani 1 1 d . . . . .
H22A H 0.970858 0.583850 0.183806 0.049 Uiso 0.8793(18) 1 calc R U P A 1
H22B H 0.940516 0.586442 0.281511 0.049 Uiso 0.8793(18) 1 calc R U P A 1
H22C H 0.958603 0.575107 0.168684 0.049 Uiso 0.1207(18) 1 calc R U P A 2
H22D H 0.849633 0.544195 0.176519 0.049 Uiso 0.1207(18) 1 calc R U P A 2
C24 C 1.06863(18) 0.49251(9) 0.29623(18) 0.0555(5) Uani 1 1 d . . . . .
H24A H 1.123365 0.506881 0.267295 0.067 Uiso 0.8793(18) 1 calc R U P A 1
H24B H 1.075377 0.452696 0.300552 0.067 Uiso 0.8793(18) 1 calc R U P A 1
H24C H 1.090996 0.507708 0.363934 0.067 Uiso 0.8793(18) 1 calc R U P A 1
H24D H 1.076815 0.473331 0.357951 0.067 Uiso 0.1207(18) 1 calc R U P A 2
H24E H 1.148228 0.506279 0.303770 0.067 Uiso 0.1207(18) 1 calc R U P A 2
H24F H 1.037325 0.467322 0.238877 0.067 Uiso 0.1207(18) 1 calc R U P A 2
C31 C 0.9226(2) 0.66447(9) -0.05646(16) 0.0481(5) Uani 1 1 d . . . . .
H31A H 0.882048 0.699368 -0.085264 0.058 Uiso 0.8793(18) 1 calc R U P A 1
H31B H 1.002252 0.673045 -0.001290 0.058 Uiso 0.8793(18) 1 calc R U P A 1
H31C H 0.995786 0.687935 -0.030342 0.058 Uiso 0.1207(18) 1 calc R U P A 2
H31D H 0.855912 0.689234 -0.097539 0.058 Uiso 0.1207(18) 1 calc R U P A 2
C32 C 0.9426(3) 0.63290(11) -0.1366(2) 0.0725(7) Uani 1 1 d . . . . .
H32A H 0.979193 0.597552 -0.109338 0.109 Uiso 1 1 calc R U . . .
H32B H 0.997211 0.653307 -0.158866 0.109 Uiso 1 1 calc R U . . .
H32C H 0.864623 0.627132 -0.194049 0.109 Uiso 1 1 calc R U . . .
Cl1 Cl 0.73072(3) 0.55032(2) 0.39403(3) 0.02936(10) Uani 1 1 d . . . . .
O1 O 0.68147(11) 0.53175(4) 0.46654(9) 0.0335(3) Uani 1 1 d . . . . .
O2 O 0.70531(14) 0.50828(5) 0.31600(11) 0.0498(3) Uani 1 1 d . . . . .
O3 O 0.65894(16) 0.59871(5) 0.34312(11) 0.0552(4) Uani 1 1 d . . . . .
Cl2 Cl 0.55943(5) 0.74803(2) -0.16796(3) 0.03205(16) Uani 0.868(2) 1 d . . P B 1
Cl2A Cl 0.6276(4) 0.74337(14) -0.1687(3) 0.0385(11) Uiso 0.132(2) 1 d . . P B 2
O4 O 0.55387(16) 0.68960(5) -0.18182(10) 0.0571(4) Uani 1 1 d . . . . .
O5 O 0.65677(16) 0.76166(6) -0.07223(10) 0.0612(4) Uani 1 1 d . . . . .
O6 O 0.57706(19) 0.77373(7) -0.24902(12) 0.0773(6) Uani 1 1 d . . . . .

loop_
_atom_site_aniso_label
_atom_site_aniso_U_11
_atom_site_aniso_U_22
_atom_site_aniso_U_33
_atom_site_aniso_U_23
_atom_site_aniso_U_13
_atom_site_aniso_U_12
N1 0.0232(5) 0.0155(5) 0.0214(5) -0.0023(4) 0.0091(5) -0.0012(4)
C1 0.0254(7) 0.0189(6) 0.0206(6) -0.0020(5) 0.0097(5) -0.0010(5)
C2 0.0335(8) 0.0214(7) 0.0257(7) 0.0016(5) 0.0111(6) 0.0008(6)
C3 0.0368(8) 0.0290(7) 0.0252(7) 0.0041(6) 0.0126(6) 0.0049(6)
C4 0.0365(9) 0.0426(9) 0.0318(8) -0.0061(7) 0.0078(7) 0.0057(7)
C5 0.0287(7) 0.0168(6) 0.0260(7) -0.0039(5) 0.0106(6) -0.0051(5)
C6 0.0259(7) 0.0233(7) 0.0310(7) -0.0038(6) 0.0101(6) -0.0045(5)
C7 0.0308(8) 0.0275(7) 0.0337(8) -0.0043(6) 0.0100(7) -0.0088(6)
C8 0.0296(8) 0.0426(9) 0.0450(10) -0.0021(8) 0.0117(7) -0.0098(7)
C9 0.0259(7) 0.0186(6) 0.0267(7) -0.0017(5) 0.0130(6) 0.0012(5)
C10 0.0269(7) 0.0220(6) 0.0292(7) -0.0014(5) 0.0134(6) -0.0002(5)
C11 0.0326(8) 0.0298(8) 0.0363(8) -0.0018(6) 0.0194(7) 0.0002(6)
C12 0.0345(9) 0.0450(10) 0.0582(12) -0.0061(9) 0.0269(9) -0.0050(8)
C13 0.0255(7) 0.0156(6) 0.0239(7) -0.0006(5) 0.0098(5) 0.0006(5)
C14 0.0443(9) 0.0202(7) 0.0244(7) -0.0002(5) 0.0130(7) 0.0014(6)
C15 0.0325(8) 0.0242(7) 0.0275(7) 0.0020(6) 0.0093(6) 0.0027(6)
C16 0.0930(17) 0.0313(9) 0.0314(9) 0.0047(7) 0.0167(10) 0.0100(10)
N2 0.0255(6) 0.0268(6) 0.0187(5) 0.0022(4) 0.0089(5) -0.0036(5)
C17 0.0315(9) 0.0272(8) 0.0206(8) 0.0000(6) 0.0114(7) -0.0036(7)
C18 0.0443(10) 0.0253(8) 0.0302(9) 0.0019(7) 0.0181(8) -0.0016(7)
C19 0.0535(13) 0.0305(10) 0.0339(12) -0.0058(8) 0.0210(11) -0.0052(9)
C20 0.0515(12) 0.0396(11) 0.0330(10) 0.0021(8) 0.0221(9) 0.0082(9)
C21 0.0297(8) 0.0237(8) 0.0245(8) 0.0018(6) 0.0115(7) -0.0021(6)
C23 0.0361(10) 0.0335(9) 0.0385(10) 0.0005(8) 0.0173(9) 0.0044(8)
C25 0.0281(8) 0.0286(8) 0.0217(8) 0.0027(6) 0.0095(7) -0.0019(6)
C26 0.0301(9) 0.0437(11) 0.0296(10) 0.0084(8) 0.0139(8) -0.0005(8)
C27 0.0288(9) 0.0431(11) 0.0318(9) 0.0053(8) 0.0099(8) -0.0003(8)
C28 0.0408(12) 0.0595(14) 0.0448(12) -0.0100(11) 0.0110(10) -0.0100(10)
C29 0.0308(9) 0.0273(8) 0.0285(8) 0.0026(7) 0.0157(7) -0.0033(7)
C30 0.0440(11) 0.0307(9) 0.0338(10) 0.0020(8) 0.0239(9) -0.0014(8)
C22 0.0316(9) 0.0457(10) 0.0438(10) 0.0127(8) 0.0129(8) 0.0005(7)
C24 0.0408(11) 0.0594(13) 0.0678(14) 0.0224(11) 0.0238(10) 0.0126(9)
C31 0.0563(12) 0.0525(11) 0.0479(11) 0.0071(9) 0.0338(10) -0.0014(9)
C32 0.104(2) 0.0716(16) 0.0708(16) 0.0054(13) 0.0650(16) 0.0072(15)
Cl1 0.02505(17) 0.03133(18) 0.03363(19) 0.00441(14) 0.01391(15) -0.00367(14)
O1 0.0470(7) 0.0256(5) 0.0353(6) 0.0047(5) 0.0243(5) -0.0004(5)
O2 0.0737(10) 0.0398(7) 0.0526(8) -0.0052(6) 0.0426(8) 0.0030(7)
O3 0.0942(12) 0.0332(7) 0.0558(8) 0.0204(6) 0.0487(9) 0.0191(7)
Cl2 0.0294(3) 0.0288(2) 0.0367(2) 0.00006(17) 0.01227(18) -0.00151(17)
O4 0.1035(12) 0.0301(7) 0.0329(7) -0.0051(5) 0.0227(8) -0.0166(7)
O5 0.0915(12) 0.0401(7) 0.0329(7) -0.0033(6) 0.0057(7) -0.0242(7)
O6 0.1192(15) 0.0544(9) 0.0409(8) 0.0169(7) 0.0146(9) -0.0274(10)

loop_
_atom_type_symbol
_atom_type_description
_atom_type_scat_dispersion_real
_atom_type_scat_dispersion_imag
_atom_type_scat_source
C C 0.0033 0.0016 'International Tables Vol C Tables 4.2.6.8 and 6.1.1.4'
H H 0.0000 0.0000 'International Tables Vol C Tables 4.2.6.8 and 6.1.1.4'
N N 0.0061 0.0033 'International Tables Vol C Tables 4.2.6.8 and 6.1.1.4'
O O 0.0106 0.0060 'International Tables Vol C Tables 4.2.6.8 and 6.1.1.4'
Cl Cl 0.1484 0.1585 'International Tables Vol C Tables 4.2.6.8 and 6.1.1.4'

loop_
_geom_angle_atom_site_label_1
_geom_angle_atom_site_label_2
_geom_angle_atom_site_label_3
_geom_angle
_geom_angle_site_symmetry_1
_geom_angle_site_symmetry_3
_geom_angle_publ_flag
C5 N1 C13 110.85(10) . . ?
C5 N1 C1 111.74(10) . . ?
C13 N1 C1 105.57(10) . . ?
C5 N1 C9 105.81(10) . . ?
C13 N1 C9 111.50(10) . . ?
C1 N1 C9 111.48(11) . . ?
C2 C1 N1 115.89(11) . . ?
C2 C1 H1A 108.3 . . ?
N1 C1 H1A 108.3 . . ?
C2 C1 H1B 108.3 . . ?
N1 C1 H1B 108.3 . . ?
H1A C1 H1B 107.4 . . ?
C1 C2 C3 109.72(12) . . ?
C1 C2 H2A 109.7 . . ?
C3 C2 H2A 109.7 . . ?
C1 C2 H2B 109.7 . . ?
C3 C2 H2B 109.7 . . ?
H2A C2 H2B 108.2 . . ?
C4 C3 C2 113.70(13) . . ?
C4 C3 H3A 108.8 . . ?
C2 C3 H3A 108.8 . . ?
C4 C3 H3B 108.8 . . ?
C2 C3 H3B 108.8 . . ?
H3A C3 H3B 107.7 . . ?
C3 C4 H4A 109.5 . . ?
C3 C4 H4B 109.5 . . ?
H4A C4 H4B 109.5 . . ?
C3 C4 H4C 109.5 . . ?
H4A C4 H4C 109.5 . . ?
H4B C4 H4C 109.5 . . ?
C6 C5 N1 115.79(11) . . ?
C6 C5 H5A 108.3 . . ?
N1 C5 H5A 108.3 . . ?
C6 C5 H5B 108.3 . . ?
N1 C5 H5B 108.3 . . ?
H5A C5 H5B 107.4 . . ?
C5 C6 C7 109.33(12) . . ?
C5 C6 H6A 109.8 . . ?
C7 C6 H6A 109.8 . . ?
C5 C6 H6B 109.8 . . ?
C7 C6 H6B 109.8 . . ?
H6A C6 H6B 108.3 . . ?
C8 C7 C6 111.95(13) . . ?
C8 C7 H7A 109.2 . . ?
C6 C7 H7A 109.2 . . ?
C8 C7 H7B 109.2 . . ?
C6 C7 H7B 109.2 . . ?
H7A C7 H7B 107.9 . . ?
C7 C8 H8A 109.5 . . ?
C7 C8 H8B 109.5 . . ?
H8A C8 H8B 109.5 . . ?
C7 C8 H8C 109.5 . . ?
H8A C8 H8C 109.5 . . ?
H8B C8 H8C 109.5 . . ?
C10 C9 N1 115.48(11) . . ?
C10 C9 H9A 108.4 . . ?
N1 C9 H9A 108.4 . . ?
C10 C9 H9B 108.4 . . ?
N1 C9 H9B 108.4 . . ?
H9A C9 H9B 107.5 . . ?
C9 C10 C11 110.03(12) . . ?
C9 C10 H10A 109.7 . . ?
C11 C10 H10A 109.7 . . ?
C9 C10 H10B 109.7 . . ?
C11 C10 H10B 109.7 . . ?
H10A C10 H10B 108.2 . . ?
C12 C11 C10 112.06(13) . . ?
C12 C11 H11A 109.2 . . ?
C10 C11 H11A 109.2 . . ?
C12 C11 H11B 109.2 . . ?
C10 C11 H11B 109.2 . . ?
H11A C11 H11B 107.9 . . ?
C11 C12 H12A 109.5 . . ?
C11 C12 H12B 109.5 . . ?
H12A C12 H12B 109.5 . . ?
C11 C12 H12C 109.5 . . ?
H12A C12 H12C 109.5 . . ?
H12B C12 H12C 109.5 . . ?
C14 C13 N1 116.04(11) . . ?
C14 C13 H13A 108.3 . . ?
N1 C13 H13A 108.3 . . ?
C14 C13 H13B 108.3 . . ?
N1 C13 H13B 108.3 . . ?
H13A C13 H13B 107.4 . . ?
C13 C14 C15 109.20(12) . . ?
C13 C14 H14A 109.8 . . ?
C15 C14 H14A 109.8 . . ?
C13 C14 H14B 109.8 . . ?
C15 C14 H14B 109.8 . . ?
H14A C14 H14B 108.3 . . ?
C16 C15 C14 112.68(13) . . ?
C16 C15 H15A 109.1 . . ?
C14 C15 H15A 109.1 . . ?
C16 C15 H15B 109.1 . . ?
C14 C15 H15B 109.1 . . ?
H15A C15 H15B 107.8 . . ?
C15 C16 H16A 109.5 . . ?
C15 C16 H16B 109.5 . . ?
H16A C16 H16B 109.5 . . ?
C15 C16 H16C 109.5 . . ?
H16A C16 H16C 109.5 . . ?
H16B C16 H16C 109.5 . . ?
C17A N2 C25A 122.3(8) . . ?
C21 N2 C29 113.01(12) . . ?
C21 N2 C25 108.82(12) . . ?
C29 N2 C25 108.38(11) . . ?
C21 N2 C17 108.95(11) . . ?
C29 N2 C17 107.76(12) . . ?
C25 N2 C17 109.90(12) . . ?
C17A N2 C29A 112.8(8) . . ?
C25A N2 C29A 105.4(8) . . ?
C17A N2 C21A 110.9(8) . . ?
C25A N2 C21A 102.1(7) . . ?
C29A N2 C21A 100.8(7) . . ?
C18 C17 N2 115.34(13) . . ?
C18 C17 H17A 108.4 . . ?
N2 C17 H17A 108.4 . . ?
C18 C17 H17B 108.4 . . ?
N2 C17 H17B 108.4 . . ?
H17A C17 H17B 107.5 . . ?
C17 C18 C19 110.79(15) . . ?
C17 C18 H18A 109.5 . . ?
C19 C18 H18A 109.5 . . ?
C17 C18 H18B 109.5 . . ?
C19 C18 H18B 109.5 . . ?
H18A C18 H18B 108.1 . . ?
C20 C19 C18 114.03(18) . . ?
C20 C19 H19A 108.7 . . ?
C18 C19 H19A 108.7 . . ?
C20 C19 H19B 108.7 . . ?
C18 C19 H19B 108.7 . . ?
H19A C19 H19B 107.6 . . ?
C19 C20 H20A 109.5 . . ?
C19 C20 H20B 109.5 . . ?
H20A C20 H20B 109.5 . . ?
C19 C20 H20C 109.5 . . ?
H20A C20 H20C 109.5 . . ?
H20B C20 H20C 109.5 . . ?
N2 C21 C22 116.78(14) . . ?
N2 C21 H21A 108.1 . . ?
C22 C21 H21A 108.1 . . ?
N2 C21 H21B 108.1 . . ?
C22 C21 H21B 108.1 . . ?
H21A C21 H21B 107.3 . . ?
C22 C23 C24 114.53(18) . . ?
C22 C23 H23A 108.6 . . ?
C24 C23 H23A 108.6 . . ?
C22 C23 H23B 108.6 . . ?
C24 C23 H23B 108.6 . . ?
H23A C23 H23B 107.6 . . ?
C26 C25 N2 115.57(13) . . ?
C26 C25 H25A 108.4 . . ?
N2 C25 H25A 108.4 . . ?
C26 C25 H25B 108.4 . . ?
N2 C25 H25B 108.4 . . ?
H25A C25 H25B 107.4 . . ?
C25 C26 C27 110.70(15) . . ?
C25 C26 H26A 109.5 . . ?
C27 C26 H26A 109.5 . . ?
C25 C26 H26B 109.5 . . ?
C27 C26 H26B 109.5 . . ?
H26A C26 H26B 108.1 . . ?
C28 C27 C26 114.81(18) . . ?
C28 C27 H27A 108.6 . . ?
C26 C27 H27A 108.6 . . ?
C28 C27 H27B 108.6 . . ?
C26 C27 H27B 108.6 . . ?
H27A C27 H27B 107.5 . . ?
C27 C28 H28A 109.5 . . ?
C27 C28 H28B 109.5 . . ?
H28A C28 H28B 109.5 . . ?
C27 C28 H28C 109.5 . . ?
H28A C28 H28C 109.5 . . ?
H28B C28 H28C 109.5 . . ?
C30 C29 N2 115.57(14) . . ?
C30 C29 H29A 108.4 . . ?
N2 C29 H29A 108.4 . . ?
C30 C29 H29B 108.4 . . ?
N2 C29 H29B 108.4 . . ?
H29A C29 H29B 107.4 . . ?
C29 C30 C31 110.21(16) . . ?
C29 C30 H30A 109.6 . . ?
C31 C30 H30A 109.6 . . ?
C29 C30 H30B 109.6 . . ?
C31 C30 H30B 109.6 . . ?
H30A C30 H30B 108.1 . . ?
N2 C17A C18A 115.8(11) . . ?
N2 C17A H17C 108.3 . . ?
C18A C17A H17C 108.3 . . ?
N2 C17A H17D 108.3 . . ?
C18A C17A H17D 108.3 . . ?
H17C C17A H17D 107.4 . . ?
C17A C18A C19A 111.7(12) . . ?
C17A C18A H18C 109.3 . . ?
C19A C18A H18C 109.3 . . ?
C17A C18A H18D 109.3 . . ?
C19A C18A H18D 109.3 . . ?
H18C C18A H18D 107.9 . . ?
C18A C19A C20A 116.2(13) . . ?
C18A C19A H19C 108.2 . . ?
C20A C19A H19C 108.2 . . ?
C18A C19A H19D 108.2 . . ?
C20A C19A H19D 108.2 . . ?
H19C C19A H19D 107.4 . . ?
C19A C20A H20D 109.5 . . ?
C19A C20A H20E 109.5 . . ?
H20D C20A H20E 109.5 . . ?
C19A C20A H20F 109.5 . . ?
H20D C20A H20F 109.5 . . ?
H20E C20A H20F 109.5 . . ?
C22 C21A N2 140.2(10) . . ?
C22 C21A H21C 102.0 . . ?
N2 C21A H21C 102.0 . . ?
C22 C21A H21D 102.0 . . ?
N2 C21A H21D 102.0 . . ?
H21C C21A H21D 104.8 . . ?
C24 C23A C22 151.4(13) . . ?
C24 C23A H23C 98.8 . . ?
C22 C23A H23C 98.8 . . ?
C24 C23A H23D 98.8 . . ?
C22 C23A H23D 98.8 . . ?
H23C C23A H23D 103.9 . . ?
C26A C25A N2 110.2(11) . . ?
C26A C25A H25C 109.6 . . ?
N2 C25A H25C 109.6 . . ?
C26A C25A H25D 109.6 . . ?
N2 C25A H25D 109.6 . . ?
H25C C25A H25D 108.1 . . ?
C25A C26A C27A 110.0(13) . . ?
C25A C26A H26C 109.7 . . ?
C27A C26A H26C 109.7 . . ?
C25A C26A H26D 109.7 . . ?
C27A C26A H26D 109.7 . . ?
H26C C26A H26D 108.2 . . ?
C28A C27A C26A 114.6(15) . . ?
C28A C27A H27C 108.6 . . ?
C26A C27A H27C 108.6 . . ?
C28A C27A H27D 108.6 . . ?
C26A C27A H27D 108.6 . . ?
H27C C27A H27D 107.6 . . ?
C30A C29A N2 118.2(14) . . ?
C30A C29A H29C 107.8 . . ?
N2 C29A H29C 107.8 . . ?
C30A C29A H29D 107.8 . . ?
N2 C29A H29D 107.8 . . ?
H29C C29A H29D 107.1 . . ?
C27A C28A H28D 109.5 . . ?
C27A C28A H28E 109.5 . . ?
H28D C28A H28E 109.5 . . ?
C27A C28A H28F 109.5 . . ?
H28D C28A H28F 109.5 . . ?
H28E C28A H28F 109.5 . . ?
C31 C30A C29A 122.9(17) . . ?
C31 C30A H30C 106.6 . . ?
C29A C30A H30C 106.6 . . ?
C31 C30A H30D 106.6 . . ?
C29A C30A H30D 106.6 . . ?
H30C C30A H30D 106.6 . . ?
C21A C22 C23A 150.2(9) . . ?
C23 C22 C21 111.14(15) . . ?
C23 C22 H22A 109.4 . . ?
C21 C22 H22A 109.4 . . ?
C23 C22 H22B 109.4 . . ?
C21 C22 H22B 109.4 . . ?
H22A C22 H22B 108.0 . . ?
C21A C22 H22C 99.1 . . ?
C23A C22 H22C 99.1 . . ?
C21A C22 H22D 99.1 . . ?
C23A C22 H22D 99.1 . . ?
H22C C22 H22D 104.0 . . ?
C23 C24 H24A 109.5 . . ?
C23 C24 H24B 109.5 . . ?
H24A C24 H24B 109.5 . . ?
C23 C24 H24C 109.5 . . ?
H24A C24 H24C 109.5 . . ?
H24B C24 H24C 109.5 . . ?
C23A C24 H24D 109.5 . . ?
C23A C24 H24E 109.5 . . ?
H24D C24 H24E 109.5 . . ?
C23A C24 H24F 109.5 . . ?
H24D C24 H24F 109.5 . . ?
H24E C24 H24F 109.5 . . ?
C30A C31 C32 142.1(10) . . ?
C32 C31 C30 112.20(19) . . ?
C32 C31 H31A 109.2 . . ?
C30 C31 H31A 109.2 . . ?
C32 C31 H31B 109.2 . . ?
C30 C31 H31B 109.2 . . ?
H31A C31 H31B 107.9 . . ?
C30A C31 H31C 101.5 . . ?
C32 C31 H31C 101.5 . . ?
C30A C31 H31D 101.5 . . ?
C32 C31 H31D 101.5 . . ?
H31C C31 H31D 104.6 . . ?
C31 C32 H32A 109.5 . . ?
C31 C32 H32B 109.5 . . ?
H32A C32 H32B 109.5 . . ?
C31 C32 H32C 109.5 . . ?
H32A C32 H32C 109.5 . . ?
H32B C32 H32C 109.5 . . ?
O2 Cl1 O1 108.31(7) . . ?
O2 Cl1 O3 106.46(9) . . ?
O1 Cl1 O3 106.34(7) . . ?
O6 Cl2 O5 110.80(10) . . ?
O6 Cl2 O4 109.79(10) . . ?
O5 Cl2 O4 109.67(9) . . ?
O6 Cl2A O5 123.8(3) . . ?
O6 Cl2A O4 109.8(3) . . ?
O5 Cl2A O4 107.3(2) . . ?

loop_
_geom_bond_atom_site_label_1
_geom_bond_atom_site_label_2
_geom_bond_distance
_geom_bond_site_symmetry_2
_geom_bond_publ_flag
N1 C5 1.5179(17) . ?
N1 C13 1.5190(17) . ?
N1 C1 1.5198(17) . ?
N1 C9 1.5200(17) . ?
C1 C2 1.5190(19) . ?
C1 H1A 0.9900 . ?
C1 H1B 0.9900 . ?
C2 C3 1.536(2) . ?
C2 H2A 0.9900 . ?
C2 H2B 0.9900 . ?
C3 C4 1.516(2) . ?
C3 H3A 0.9900 . ?
C3 H3B 0.9900 . ?
C4 H4A 0.9800 . ?
C4 H4B 0.9800 . ?
C4 H4C 0.9800 . ?
C5 C6 1.514(2) . ?
C5 H5A 0.9900 . ?
C5 H5B 0.9900 . ?
C6 C7 1.529(2) . ?
C6 H6A 0.9900 . ?
C6 H6B 0.9900 . ?
C7 C8 1.522(2) . ?
C7 H7A 0.9900 . ?
C7 H7B 0.9900 . ?
C8 H8A 0.9800 . ?
C8 H8B 0.9800 . ?
C8 H8C 0.9800 . ?
C9 C10 1.5170(19) . ?
C9 H9A 0.9900 . ?
C9 H9B 0.9900 . ?
C10 C11 1.526(2) . ?
C10 H10A 0.9900 . ?
C10 H10B 0.9900 . ?
C11 C12 1.513(2) . ?
C11 H11A 0.9900 . ?
C11 H11B 0.9900 . ?
C12 H12A 0.9800 . ?
C12 H12B 0.9800 . ?
C12 H12C 0.9800 . ?
C13 C14 1.513(2) . ?
C13 H13A 0.9900 . ?
C13 H13B 0.9900 . ?
C14 C15 1.523(2) . ?
C14 H14A 0.9900 . ?
C14 H14B 0.9900 . ?
C15 C16 1.512(2) . ?
C15 H15A 0.9900 . ?
C15 H15B 0.9900 . ?
C16 H16A 0.9800 . ?
C16 H16B 0.9800 . ?
C16 H16C 0.9800 . ?
N2 C17A 1.359(14) . ?
N2 C21 1.504(2) . ?
N2 C25A 1.514(14) . ?
N2 C29 1.5199(19) . ?
N2 C25 1.532(2) . ?
N2 C17 1.541(2) . ?
N2 C29A 1.607(16) . ?
N2 C21A 1.617(12) . ?
C17 C18 1.524(2) . ?
C17 H17A 0.9900 . ?
C17 H17B 0.9900 . ?
C18 C19 1.534(3) . ?
C18 H18A 0.9900 . ?
C18 H18B 0.9900 . ?
C19 C20 1.510(3) . ?
C19 H19A 0.9900 . ?
C19 H19B 0.9900 . ?
C20 H20A 0.9800 . ?
C20 H20B 0.9800 . ?
C20 H20C 0.9800 . ?
C21 C22 1.509(2) . ?
C21 H21A 0.9900 . ?
C21 H21B 0.9900 . ?
C23 C22 1.504(3) . ?
C23 C24 1.508(3) . ?
C23 H23A 0.9900 . ?
C23 H23B 0.9900 . ?
C25 C26 1.521(2) . ?
C25 H25A 0.9900 . ?
C25 H25B 0.9900 . ?
C26 C27 1.530(3) . ?
C26 H26A 0.9900 . ?
C26 H26B 0.9900 . ?
C27 C28 1.508(3) . ?
C27 H27A 0.9900 . ?
C27 H27B 0.9900 . ?
C28 H28A 0.9800 . ?
C28 H28B 0.9800 . ?
C28 H28C 0.9800 . ?
C29 C30 1.511(2) . ?
C29 H29A 0.9900 . ?
C29 H29B 0.9900 . ?
C30 C31 1.523(2) . ?
C30 H30A 0.9900 . ?
C30 H30B 0.9900 . ?
C17A C18A 1.455(19) . ?
C17A H17C 0.9900 . ?
C17A H17D 0.9900 . ?
C18A C19A 1.478(19) . ?
C18A H18C 0.9900 . ?
C18A H18D 0.9900 . ?
C19A C20A 1.54(2) . ?
C19A H19C 0.9900 . ?
C19A H19D 0.9900 . ?
C20A H20D 0.9800 . ?
C20A H20E 0.9800 . ?
C20A H20F 0.9800 . ?
C21A C22 1.105(12) . ?
C21A H21C 0.9900 . ?
C21A H21D 0.9900 . ?
C23A C24 1.138(14) . ?
C23A C22 1.476(14) . ?
C23A H23C 0.9900 . ?
C23A H23D 0.9900 . ?
C25A C26A 1.47(2) . ?
C25A H25C 0.9900 . ?
C25A H25D 0.9900 . ?
C26A C27A 1.55(2) . ?
C26A H26C 0.9900 . ?
C26A H26D 0.9900 . ?
C27A C28A 1.51(3) . ?
C27A H27C 0.9900 . ?
C27A H27D 0.9900 . ?
C29A C30A 1.49(3) . ?
C29A H29C 0.9900 . ?
C29A H29D 0.9900 . ?
C28A H28D 0.9800 . ?
C28A H28E 0.9800 . ?
C28A H28F 0.9800 . ?
C30A C31 1.32(2) . ?
C30A H30C 0.9900 . ?
C30A H30D 0.9900 . ?
C22 H22A 0.9900 . ?
C22 H22B 0.9900 . ?
C22 H22C 0.9900 . ?
C22 H22D 0.9900 . ?
C24 H24A 0.9800 . ?
C24 H24B 0.9800 . ?
C24 H24C 0.9800 . ?
C24 H24D 0.9800 . ?
C24 H24E 0.9800 . ?
C24 H24F 0.9800 . ?
C31 C32 1.495(3) . ?
C31 H31A 0.9900 . ?
C31 H31B 0.9900 . ?
C31 H31C 0.9900 . ?
C31 H31D 0.9900 . ?
C32 H32A 0.9800 . ?
C32 H32B 0.9800 . ?
C32 H32C 0.9800 . ?
Cl1 O2 1.4684(14) . ?
Cl1 O1 1.4741(11) . ?
Cl1 O3 1.4774(13) . ?
Cl2 O6 1.4239(16) . ?
Cl2 O5 1.4454(14) . ?
Cl2 O4 1.4453(13) . ?
Cl2A O6 1.305(4) . ?
Cl2A O5 1.372(4) . ?
Cl2A O4 1.558(4) . ?

loop_
_geom_torsion_atom_site_label_1
_geom_torsion_atom_site_label_2
_geom_torsion_atom_site_label_3
_geom_torsion_atom_site_label_4
_geom_torsion
_geom_torsion_site_symmetry_1
_geom_torsion_site_symmetry_2
_geom_torsion_site_symmetry_3
_geom_torsion_site_symmetry_4
_geom_torsion_publ_flag
C5 N1 C1 C2 53.54(15) . . . . ?
C13 N1 C1 C2 174.12(12) . . . . ?
C9 N1 C1 C2 -64.64(15) . . . . ?
N1 C1 C2 C3 177.22(12) . . . . ?
C1 C2 C3 C4 -73.87(17) . . . . ?
C13 N1 C5 C6 -59.55(15) . . . . ?
C1 N1 C5 C6 57.91(15) . . . . ?
C9 N1 C5 C6 179.42(12) . . . . ?
N1 C5 C6 C7 -173.33(12) . . . . ?
C5 C6 C7 C8 176.90(14) . . . . ?
C5 N1 C9 C10 -176.46(12) . . . . ?
C13 N1 C9 C10 62.94(15) . . . . ?
C1 N1 C9 C10 -54.77(15) . . . . ?
N1 C9 C10 C11 -161.71(12) . . . . ?
C9 C10 C11 C12 -176.70(14) . . . . ?
C5 N1 C13 C14 -64.63(15) . . . . ?
C1 N1 C13 C14 174.20(12) . . . . ?
C9 N1 C13 C14 52.97(16) . . . . ?
N1 C13 C14 C15 172.76(12) . . . . ?
C13 C14 C15 C16 173.51(15) . . . . ?
C21 N2 C17 C18 -176.17(14) . . . . ?
C29 N2 C17 C18 60.87(18) . . . . ?
C25 N2 C17 C18 -57.03(17) . . . . ?
N2 C17 C18 C19 174.94(15) . . . . ?
C17 C18 C19 C20 -70.9(2) . . . . ?
C29 N2 C21 C22 53.10(18) . . . . ?
C25 N2 C21 C22 173.54(14) . . . . ?
C17 N2 C21 C22 -66.65(17) . . . . ?
C21 N2 C25 C26 65.25(18) . . . . ?
C29 N2 C25 C26 -171.49(15) . . . . ?
C17 N2 C25 C26 -53.97(18) . . . . ?
N2 C25 C26 C27 179.30(15) . . . . ?
C25 C26 C27 C28 65.1(2) . . . . ?
C21 N2 C29 C30 50.64(19) . . . . ?
C25 N2 C29 C30 -70.05(18) . . . . ?
C17 N2 C29 C30 171.07(14) . . . . ?
N2 C29 C30 C31 177.69(15) . . . . ?
C25A N2 C17A C18A 50.3(15) . . . . ?
C29A N2 C17A C18A 177.6(11) . . . . ?
C21A N2 C17A C18A -70.2(13) . . . . ?
N2 C17A C18A C19A -174.6(11) . . . . ?
C17A C18A C19A C20A 175.0(13) . . . . ?
C17A N2 C21A C22 -166.8(15) . . . . ?
C25A N2 C21A C22 61.4(17) . . . . ?
C29A N2 C21A C22 -47.2(17) . . . . ?
C17A N2 C25A C26A 53.1(15) . . . . ?
C29A N2 C25A C26A -77.4(13) . . . . ?
C21A N2 C25A C26A 177.6(11) . . . . ?
N2 C25A C26A C27A -176.5(11) . . . . ?
C25A C26A C27A C28A 179.3(16) . . . . ?
C17A N2 C29A C30A 53.7(17) . . . . ?
C25A N2 C29A C30A -170.4(14) . . . . ?
C21A N2 C29A C30A -64.5(15) . . . . ?
N2 C29A C30A C31 -165.7(14) . . . . ?
N2 C21A C22 C23A -163.9(13) . . . . ?
C24 C23A C22 C21A -161(2) . . . . ?
C24 C23 C22 C21 -179.56(17) . . . . ?
N2 C21 C22 C23 -174.15(14) . . . . ?
C29A C30A C31 C32 -63(2) . . . . ?
C29 C30 C31 C32 176.22(19) . . . . ?
